data_4325493
loop_
_publ_author_name
'Timothy J. Boyle'
'Leigh Anna M. Ottley'
'Christopher A. Apblett'
'Constantine A. Stewart'
'Sarah M. Hoppe'
'Krista L. Hawthorne'
'Mark A. Rodriguez'

_publ_section_title
;
 Synthesis, Characterization, and Electrochemical Properties of a Series
 of Sterically Varied Iron(II) Alkoxide Precursors and Their Resultant
 Nanoparticles
;
_journal_name_full 'Inorganic Chemistry'
_journal_page_first 6174
_journal_page_last 6182
_journal_paper_doi 10.1021/ic200423m
_journal_volume 50
_journal_year 2011
_chemical_formula_sum 'C46 H36 Fe N2 O2'
_chemical_formula_weight 704.62
_chemical_name_systematic
; 

 ? 

;
_space_group_IT_number 14
_symmetry_cell_setting monoclinic
_symmetry_space_group_name_Hall '-P 2yn'
_symmetry_space_group_name_H-M 'P 1 21/n 1'
_atom_sites_solution_hydrogens geom
_atom_sites_solution_primary direct
_atom_sites_solution_secondary difmap
_audit_creation_method SHELXL-97
_cell_angle_alpha 90.00
_cell_angle_beta 109.558(3)
_cell_angle_gamma 90.00
_cell_formula_units_Z 4
_cell_length_a 13.131(2)
_cell_length_b 15.622(3)
_cell_length_c 19.182(4)
_cell_measurement_temperature 173(2)
_cell_volume 3707.8(12)
_computing_cell_refinement 'Bruker SMART'
_computing_data_collection 'Bruker SMART'
_computing_data_reduction 'Bruker SAINT'
_computing_molecular_graphics 'Bruker SHELXTL'
_computing_publication_material 'Bruker SHELXTL'
_computing_structure_refinement 'SHELXL-97 (Sheldrick, 1997)'
_computing_structure_solution 'SHELXS-97 (Sheldrick, 1990)'
_diffrn_ambient_temperature 173(2)
_diffrn_measured_fraction_theta_full 0.999
_diffrn_measured_fraction_theta_max 0.999
_diffrn_measurement_device_type 'CCD area detector'
_diffrn_measurement_method 'phi and omega scans'
_diffrn_radiation_monochromator graphite
_diffrn_radiation_source 'fine-focus sealed tube'
_diffrn_radiation_type MoK\a
_diffrn_radiation_wavelength 0.71073
_diffrn_reflns_av_R_equivalents 0.0198
_diffrn_reflns_av_sigmaI/netI 0.0146
_diffrn_reflns_limit_h_max 14
_diffrn_reflns_limit_h_min -14
_diffrn_reflns_limit_k_max 17
_diffrn_reflns_limit_k_min -17
_diffrn_reflns_limit_l_max 21
_diffrn_reflns_limit_l_min -21
_diffrn_reflns_number 22375
_diffrn_reflns_theta_full 23.27
_diffrn_reflns_theta_max 23.27
_diffrn_reflns_theta_min 2.10
_exptl_absorpt_coefficient_mu 0.447
_exptl_absorpt_correction_T_max 0.939
_exptl_absorpt_correction_T_min 0.923
_exptl_absorpt_correction_type empirical
_exptl_absorpt_process_details SADABS
_exptl_crystal_colour yellow
_exptl_crystal_density_diffrn 1.262
_exptl_crystal_description irregular
_exptl_crystal_F_000 1472
_exptl_crystal_size_max 0.20
_exptl_crystal_size_mid 0.15
_exptl_crystal_size_min 0.14
_refine_diff_density_max 0.247
_refine_diff_density_min -0.154
_refine_diff_density_rms 0.036
_refine_ls_extinction_method none
_refine_ls_goodness_of_fit_ref 1.031
_refine_ls_hydrogen_treatment constr
_refine_ls_matrix_type full
_refine_ls_number_parameters 460
_refine_ls_number_reflns 5337
_refine_ls_number_restraints 0
_refine_ls_restrained_S_all 1.031
_refine_ls_R_factor_all 0.0292
_refine_ls_R_factor_gt 0.0273
_refine_ls_shift/su_max 0.002
_refine_ls_shift/su_mean 0.000
_refine_ls_structure_factor_coef Fsqd
_refine_ls_weighting_details 'calc w=1/[\s^2^(Fo^2^)+(0.0437P)^2^+1.0570P] where P=(Fo^2^+2Fc^2^)/3'
_refine_ls_weighting_scheme calc
_refine_ls_wR_factor_gt 0.0737
_refine_ls_wR_factor_ref 0.0753
_reflns_number_gt 4983
_reflns_number_total 5337
_reflns_threshold_expression >2sigma(I)
_cod_data_source_file ic200423m_si_001_07.cif
_cod_data_source_block 10fb161ss
_cod_original_cell_volume 3707.9(12)
_cod_database_code 4325493

loop_
_symmetry_equiv_pos_as_xyz
'x, y, z'
'-x+1/2, y+1/2, -z+1/2'
'-x, -y, -z'
'x-1/2, -y-1/2, z-1/2'

loop_
_atom_site_label
_atom_site_type_symbol
_atom_site_fract_x
_atom_site_fract_y
_atom_site_fract_z
_atom_site_U_iso_or_equiv
_atom_site_adp_type
_atom_site_occupancy
_atom_site_symmetry_multiplicity
_atom_site_calc_flag
_atom_site_refinement_flags
Fe1 Fe 0.951323(16) 0.907859(14) 0.791462(11) 0.03138(9) Uani 1 1 d .
N1 n 0.87095(10) 0.81453(8) 0.83620(7) 0.0363(3) Uani 1 1 d .
N2 n 1.01722(10) 0.81675(8) 0.73375(7) 0.0349(3) Uani 1 1 d .
O1 O 1.08062(8) 0.91958(6) 0.87457(6) 0.0345(2) Uani 1 1 d .
O2 O 0.82430(8) 0.95278(7) 0.71935(5) 0.0374(3) Uani 1 1 d .
C1 C 1.14242(12) 0.98341(10) 0.91093(8) 0.0323(3) Uani 1 1 d .
C2 C 1.25595(12) 0.97261(10) 0.93918(8) 0.0363(4) Uani 1 1 d .
C3 C 1.32137(14) 1.04165(12) 0.97242(9) 0.0452(4) Uani 1 1 d .
H3 H 1.3977 1.0348 0.9898 0.054 Uiso 1 1 calc R
C4 C 1.27766(15) 1.11991(12) 0.98064(10) 0.0510(5) Uani 1 1 d .
H4 H 1.3234 1.1665 1.0032 0.061 Uiso 1 1 calc R
C5 C 1.16693(15) 1.12963(11) 0.95565(9) 0.0447(4) Uani 1 1 d .
H5 H 1.1370 1.1831 0.9624 0.054 Uiso 1 1 calc R
C6 C 1.09751(13) 1.06299(10) 0.92069(8) 0.0358(4) Uani 1 1 d .
C7 C 0.97863(13) 1.07618(10) 0.89583(8) 0.0360(4) Uani 1 1 d .
C8 C 0.90981(12) 1.01583(10) 0.91042(8) 0.0351(4) Uani 1 1 d .
H8 H 0.9387 0.9631 0.9333 0.042 Uiso 1 1 calc R
C9 C 0.80000(13) 1.03176(11) 0.89206(9) 0.0423(4) Uani 1 1 d .
H9 H 0.7543 0.9900 0.9022 0.051 Uiso 1 1 calc R
C10 C 0.75705(15) 1.10805(12) 0.85910(10) 0.0505(5) Uani 1 1 d .
H10 H 0.6820 1.1193 0.8472 0.061 Uiso 1 1 calc R
C11 C 0.82315(16) 1.16794(13) 0.84342(10) 0.0558(5) Uani 1 1 d .
H11 H 0.7936 1.2204 0.8205 0.067 Uiso 1 1 calc R
C12 C 0.93249(16) 1.15203(11) 0.86092(10) 0.0485(4) Uani 1 1 d .
H12 H 0.9770 1.1935 0.8490 0.058 Uiso 1 1 calc R
C13 C 1.30413(12) 0.88800(12) 0.93375(9) 0.0411(4) Uani 1 1 d .
C14 C 1.26626(14) 0.81353(11) 0.95662(10) 0.0486(4) Uani 1 1 d .
H14 H 1.2094 0.8172 0.9768 0.058 Uiso 1 1 calc R
C15 C 1.30959(17) 0.73444(14) 0.95067(12) 0.0683(6) Uani 1 1 d .
H15 H 1.2823 0.6845 0.9665 0.082 Uiso 1 1 calc R
C16 C 1.3921(2) 0.72761(18) 0.92186(14) 0.0838(8) Uani 1 1 d .
H16 H 1.4214 0.6731 0.9173 0.101 Uiso 1 1 calc R
C17 C 1.43174(18) 0.8001(2) 0.89988(13) 0.0819(8) Uani 1 1 d .
H17 H 1.4893 0.7955 0.8805 0.098 Uiso 1 1 calc R
C18 C 1.38906(14) 0.88035(15) 0.90552(11) 0.0593(5) Uani 1 1 d .
H18 H 1.4177 0.9300 0.8902 0.071 Uiso 1 1 calc R
C19 C 0.78911(12) 0.96414(9) 0.64678(8) 0.0310(3) Uani 1 1 d .
C20 C 0.85998(12) 0.98477(9) 0.60732(8) 0.0319(3) Uani 1 1 d .
C21 C 0.81957(13) 0.99081(10) 0.53036(9) 0.0384(4) Uani 1 1 d .
H21 H 0.8676 1.0041 0.5043 0.046 Uiso 1 1 calc R
C22 C 0.71130(13) 0.97787(11) 0.49110(9) 0.0430(4) Uani 1 1 d .
H22 H 0.6852 0.9814 0.4386 0.052 Uiso 1 1 calc R
C23 C 0.64186(13) 0.95966(10) 0.52957(9) 0.0399(4) Uani 1 1 d .
H23 H 0.5674 0.9509 0.5027 0.048 Uiso 1 1 calc R
C24 C 0.67750(12) 0.95370(9) 0.60640(8) 0.0330(3) Uani 1 1 d .
C25 C 0.59811(12) 0.93788(10) 0.64516(9) 0.0355(4) Uani 1 1 d .
C26 C 0.52022(13) 0.87437(11) 0.62178(10) 0.0450(4) Uani 1 1 d .
H26 H 0.5184 0.8393 0.5809 0.054 Uiso 1 1 calc R
C27 C 0.44489(14) 0.86127(12) 0.65712(11) 0.0525(5) Uani 1 1 d .
H27 H 0.3920 0.8176 0.6401 0.063 Uiso 1 1 calc R
C28 C 0.44630(14) 0.91075(13) 0.71634(11) 0.0530(5) Uani 1 1 d .
H28 H 0.3954 0.9010 0.7409 0.064 Uiso 1 1 calc R
C29 C 0.52229(14) 0.97482(14) 0.74008(11) 0.0549(5) Uani 1 1 d .
H29 H 0.5230 1.0099 0.7807 0.066 Uiso 1 1 calc R
C30 C 0.59788(13) 0.98848(12) 0.70488(10) 0.0459(4) Uani 1 1 d .
H30 H 0.6499 1.0328 0.7218 0.055 Uiso 1 1 calc R
C31 C 0.97703(12) 1.00049(10) 0.64689(8) 0.0333(3) Uani 1 1 d .
C32 C 1.01258(13) 1.05269(10) 0.70936(9) 0.0379(4) Uani 1 1 d .
H32 H 0.9613 1.0784 0.7279 0.045 Uiso 1 1 calc R
C33 C 1.12201(14) 1.06755(12) 0.74480(9) 0.0455(4) Uani 1 1 d .
H33 H 1.1450 1.1035 0.7872 0.055 Uiso 1 1 calc R
C34 C 1.19760(14) 1.03039(13) 0.71878(10) 0.0506(5) Uani 1 1 d .
H34 H 1.2725 1.0403 0.7433 0.061 Uiso 1 1 calc R
C35 C 1.16377(13) 0.97854(12) 0.65682(10) 0.0475(4) Uani 1 1 d .
H35 H 1.2155 0.9529 0.6386 0.057 Uiso 1 1 calc R
C36 C 1.05473(13) 0.96391(11) 0.62123(9) 0.0392(4) Uani 1 1 d .
H36 H 1.0324 0.9283 0.5786 0.047 Uiso 1 1 calc R
C37 C 0.76408(13) 0.81374(11) 0.81992(9) 0.0421(4) Uani 1 1 d .
H37 H 0.7226 0.8578 0.7892 0.051 Uiso 1 1 calc R
C38 C 0.71108(17) 0.75148(13) 0.84586(11) 0.0569(5) Uani 1 1 d .
H38 H 0.6346 0.7527 0.8329 0.068 Uiso 1 1 calc R
C39 C 0.7705(2) 0.68800(13) 0.89052(12) 0.0669(6) Uani 1 1 d .
H39 H 0.7361 0.6444 0.9091 0.080 Uiso 1 1 calc R
C40 C 0.8801(2) 0.68867(13) 0.90766(12) 0.0711(6) Uani 1 1 d .
H40 H 0.9232 0.6454 0.9385 0.085 Uiso 1 1 calc R
C41 C 0.92753(16) 0.75241(12) 0.87995(11) 0.0556(5) Uani 1 1 d .
H41 H 1.0039 0.7523 0.8924 0.067 Uiso 1 1 calc R
C42 C 1.12333(13) 0.79988(12) 0.75907(9) 0.0459(4) Uani 1 1 d .
H42 H 1.1669 0.8271 0.8033 0.055 Uiso 1 1 calc R
C43 C 1.17201(15) 0.74476(14) 0.72384(11) 0.0596(5) Uani 1 1 d .
H43 H 1.2476 0.7344 0.7435 0.071 Uiso 1 1 calc R
C44 C 1.10978(16) 0.70482(13) 0.65976(11) 0.0579(5) Uani 1 1 d .
H44 H 1.1414 0.6662 0.6347 0.069 Uiso 1 1 calc R
C45 C 1.00091(15) 0.72207(12) 0.63286(10) 0.0490(4) Uani 1 1 d .
H45 H 0.9560 0.6958 0.5886 0.059 Uiso 1 1 calc R
C46 C 0.95786(13) 0.77795(10) 0.67099(9) 0.0401(4) Uani 1 1 d .
H46 H 0.8825 0.7896 0.6519 0.048 Uiso 1 1 calc R

loop_
_atom_site_aniso_label
_atom_site_aniso_U_11
_atom_site_aniso_U_22
_atom_site_aniso_U_33
_atom_site_aniso_U_23
_atom_site_aniso_U_13
_atom_site_aniso_U_12
Fe1 0.02662(14) 0.03505(15) 0.03006(14) 0.00211(9) 0.00630(10) 0.00049(8)
N1 0.0394(8) 0.0339(7) 0.0346(7) 0.0010(6) 0.0112(6) -0.0019(6)
N2 0.0352(7) 0.0350(7) 0.0330(7) 0.0012(6) 0.0095(6) 0.0005(6)
O1 0.0321(6) 0.0336(6) 0.0334(6) -0.0034(4) 0.0052(5) -0.0002(4)
O2 0.0292(6) 0.0545(7) 0.0292(6) 0.0092(5) 0.0107(5) 0.0053(5)
C1 0.0371(8) 0.0348(8) 0.0255(7) -0.0016(6) 0.0111(6) -0.0062(7)
C2 0.0350(9) 0.0463(9) 0.0284(8) -0.0029(7) 0.0119(7) -0.0068(7)
C3 0.0396(9) 0.0583(11) 0.0402(9) -0.0088(8) 0.0164(8) -0.0144(8)
C4 0.0568(12) 0.0501(11) 0.0493(10) -0.0137(9) 0.0221(9) -0.0247(9)
C5 0.0604(11) 0.0349(9) 0.0443(10) -0.0055(7) 0.0247(9) -0.0093(8)
C6 0.0453(9) 0.0363(9) 0.0294(8) 0.0002(7) 0.0173(7) -0.0039(7)
C7 0.0477(10) 0.0345(8) 0.0287(8) -0.0024(6) 0.0167(7) 0.0027(7)
C8 0.0430(9) 0.0364(9) 0.0273(8) -0.0020(6) 0.0136(7) 0.0034(7)
C9 0.0445(10) 0.0492(10) 0.0359(9) -0.0070(8) 0.0169(7) 0.0011(8)
C10 0.0481(10) 0.0590(12) 0.0446(10) -0.0046(9) 0.0158(8) 0.0171(9)
C11 0.0705(13) 0.0489(11) 0.0508(11) 0.0091(9) 0.0239(10) 0.0246(10)
C12 0.0658(12) 0.0379(9) 0.0492(10) 0.0051(8) 0.0292(9) 0.0080(9)
C13 0.0299(8) 0.0553(11) 0.0309(8) -0.0095(8) 0.0005(7) 0.0005(7)
C14 0.0420(10) 0.0499(11) 0.0419(10) -0.0020(8) -0.0017(8) 0.0038(8)
C15 0.0630(14) 0.0552(13) 0.0618(13) -0.0047(10) -0.0122(11) 0.0125(10)
C16 0.0707(16) 0.0811(18) 0.0729(16) -0.0250(14) -0.0114(13) 0.0350(14)
C17 0.0492(13) 0.119(2) 0.0696(15) -0.0338(15) 0.0096(11) 0.0266(14)
C18 0.0384(10) 0.0847(15) 0.0516(11) -0.0174(10) 0.0109(9) 0.0016(10)
C19 0.0335(8) 0.0290(8) 0.0307(8) 0.0031(6) 0.0110(6) 0.0073(6)
C20 0.0348(8) 0.0300(8) 0.0325(8) 0.0026(6) 0.0132(7) 0.0055(6)
C21 0.0420(9) 0.0430(9) 0.0342(9) 0.0016(7) 0.0180(7) 0.0046(7)
C22 0.0438(10) 0.0556(11) 0.0284(8) 0.0008(7) 0.0106(7) 0.0071(8)
C23 0.0344(9) 0.0448(10) 0.0362(9) -0.0015(7) 0.0063(7) 0.0056(7)
C24 0.0311(8) 0.0319(8) 0.0359(8) 0.0010(6) 0.0110(7) 0.0070(6)
C25 0.0276(8) 0.0399(9) 0.0370(9) 0.0073(7) 0.0082(7) 0.0093(7)
C26 0.0422(10) 0.0432(10) 0.0507(10) 0.0012(8) 0.0170(8) 0.0036(8)
C27 0.0398(10) 0.0512(11) 0.0691(13) 0.0067(9) 0.0218(9) -0.0008(8)
C28 0.0364(10) 0.0696(13) 0.0589(12) 0.0139(10) 0.0236(9) 0.0103(9)
C29 0.0427(10) 0.0768(14) 0.0507(11) -0.0066(10) 0.0230(9) 0.0064(10)
C30 0.0343(9) 0.0576(11) 0.0473(10) -0.0057(8) 0.0157(8) 0.0018(8)
C31 0.0355(8) 0.0351(8) 0.0319(8) 0.0085(7) 0.0149(7) 0.0014(7)
C32 0.0410(9) 0.0401(9) 0.0368(9) 0.0034(7) 0.0187(7) -0.0034(7)
C33 0.0468(10) 0.0527(10) 0.0375(9) 0.0010(8) 0.0146(8) -0.0130(8)
C34 0.0347(9) 0.0714(13) 0.0452(10) 0.0095(9) 0.0127(8) -0.0087(9)
C35 0.0371(9) 0.0646(12) 0.0462(10) 0.0091(9) 0.0210(8) 0.0046(8)
C36 0.0397(9) 0.0470(10) 0.0350(9) 0.0041(7) 0.0178(7) 0.0018(7)
C37 0.0426(10) 0.0428(10) 0.0442(9) -0.0013(7) 0.0187(8) -0.0035(8)
C38 0.0613(12) 0.0558(12) 0.0651(12) -0.0126(10) 0.0362(10) -0.0203(10)
C39 0.1080(19) 0.0422(11) 0.0625(13) -0.0049(10) 0.0444(13) -0.0289(12)
C40 0.0930(18) 0.0453(12) 0.0679(14) 0.0189(10) 0.0175(12) -0.0027(11)
C41 0.0546(11) 0.0467(11) 0.0586(12) 0.0149(9) 0.0095(9) 0.0020(9)
C42 0.0385(10) 0.0558(11) 0.0370(9) -0.0087(8) 0.0043(7) 0.0074(8)
C43 0.0440(10) 0.0737(14) 0.0546(11) -0.0157(10) 0.0081(9) 0.0166(10)
C44 0.0632(12) 0.0612(12) 0.0498(11) -0.0149(9) 0.0196(10) 0.0128(10)
C45 0.0564(11) 0.0480(10) 0.0371(9) -0.0094(8) 0.0082(8) -0.0028(8)
C46 0.0380(9) 0.0373(9) 0.0400(9) -0.0010(7) 0.0063(7) -0.0040(7)

loop_
_atom_type_symbol
_atom_type_description
_atom_type_scat_dispersion_real
_atom_type_scat_dispersion_imag
_atom_type_scat_source
C C 0.0033 0.0016 'International Tables Vol C Tables 4.2.6.8 and 6.1.1.4'
H H 0.0000 0.0000 'International Tables Vol C Tables 4.2.6.8 and 6.1.1.4'
N N 0.0061 0.0033 'International Tables Vol C Tables 4.2.6.8 and 6.1.1.4'
O O 0.0106 0.0060 'International Tables Vol C Tables 4.2.6.8 and 6.1.1.4'
Fe Fe 0.3463 0.8444 'International Tables Vol C Tables 4.2.6.8 and 6.1.1.4'

loop_
_geom_angle_atom_site_label_1
_geom_angle_atom_site_label_2
_geom_angle_atom_site_label_3
_geom_angle
O2 Fe1 O1 152.49(5)
O2 Fe1 N1 96.46(5)
O1 Fe1 N1 98.66(5)
O2 Fe1 N2 105.92(5)
O1 Fe1 N2 95.43(5)
N1 Fe1 N2 95.33(5)
C37 N1 C41 117.51(15)
C37 N1 Fe1 122.31(11)
C41 N1 Fe1 120.13(12)
C42 N2 C46 117.29(14)
C42 N2 Fe1 119.45(10)
C46 N2 Fe1 123.19(11)
C1 O1 Fe1 136.67(9)
C19 O2 Fe1 136.40(9)
O1 C1 C6 121.42(14)
O1 C1 C2 119.47(14)
C6 C1 C2 119.10(14)
C3 C2 C1 119.46(15)
C3 C2 C13 120.64(14)
C1 C2 C13 119.89(13)
C4 C3 C2 121.41(16)
C4 C3 H3 119.3
C2 C3 H3 119.3
C5 C4 C3 119.20(16)
C5 C4 H4 120.4
C3 C4 H4 120.4
C4 C5 C6 121.81(16)
C4 C5 H5 119.1
C6 C5 H5 119.1
C5 C6 C1 118.95(15)
C5 C6 C7 119.78(15)
C1 C6 C7 121.26(14)
C12 C7 C8 117.57(15)
C12 C7 C6 120.82(15)
C8 C7 C6 121.49(14)
C9 C8 C7 120.99(15)
C9 C8 H8 119.5
C7 C8 H8 119.5
C10 C9 C8 120.16(17)
C10 C9 H9 119.9
C8 C9 H9 119.9
C11 C10 C9 119.80(17)
C11 C10 H10 120.1
C9 C10 H10 120.1
C10 C11 C12 120.27(17)
C10 C11 H11 119.9
C12 C11 H11 119.9
C11 C12 C7 121.17(17)
C11 C12 H12 119.4
C7 C12 H12 119.4
C14 C13 C18 117.77(18)
C14 C13 C2 121.09(15)
C18 C13 C2 121.15(17)
C15 C14 C13 121.4(2)
C15 C14 H14 119.3
C13 C14 H14 119.3
C16 C15 C14 120.3(2)
C16 C15 H15 119.9
C14 C15 H15 119.9
C17 C16 C15 119.4(2)
C17 C16 H16 120.3
C15 C16 H16 120.3
C16 C17 C18 121.1(2)
C16 C17 H17 119.5
C18 C17 H17 119.5
C17 C18 C13 120.1(2)
C17 C18 H18 120.0
C13 C18 H18 120.0
O2 C19 C24 119.45(13)
O2 C19 C20 122.06(13)
C24 C19 C20 118.47(13)
C21 C20 C19 119.66(14)
C21 C20 C31 119.36(13)
C19 C20 C31 120.98(13)
C22 C21 C20 121.60(15)
C22 C21 H21 119.2
C20 C21 H21 119.2
C23 C22 C21 118.78(15)
C23 C22 H22 120.6
C21 C22 H22 120.6
C22 C23 C24 122.09(15)
C22 C23 H23 119.0
C24 C23 H23 119.0
C23 C24 C19 119.33(14)
C23 C24 C25 119.74(14)
C19 C24 C25 120.93(13)
C26 C25 C30 117.87(15)
C26 C25 C24 121.38(15)
C30 C25 C24 120.72(15)
C25 C26 C27 121.07(17)
C25 C26 H26 119.5
C27 C26 H26 119.5
C28 C27 C26 120.51(18)
C28 C27 H27 119.7
C26 C27 H27 119.7
C27 C28 C29 119.43(17)
C27 C28 H28 120.3
C29 C28 H28 120.3
C28 C29 C30 120.41(18)
C28 C29 H29 119.8
C30 C29 H29 119.8
C29 C30 C25 120.70(17)
C29 C30 H30 119.7
C25 C30 H30 119.7
C32 C31 C36 117.95(15)
C32 C31 C20 121.73(14)
C36 C31 C20 120.31(14)
C33 C32 C31 120.83(15)
C33 C32 H32 119.6
C31 C32 H32 119.6
C34 C33 C32 120.31(17)
C34 C33 H33 119.8
C32 C33 H33 119.8
C33 C34 C35 119.63(16)
C33 C34 H34 120.2
C35 C34 H34 120.2
C34 C35 C36 120.17(16)
C34 C35 H35 119.9
C36 C35 H35 119.9
C35 C36 C31 121.10(16)
C35 C36 H36 119.4
C31 C36 H36 119.4
N1 C37 C38 122.70(17)
N1 C37 H37 118.6
C38 C37 H37 118.6
C39 C38 C37 118.98(19)
C39 C38 H38 120.5
C37 C38 H38 120.5
C40 C39 C38 118.60(18)
C40 C39 H39 120.7
C38 C39 H39 120.7
C39 C40 C41 119.40(19)
C39 C40 H40 120.3
C41 C40 H40 120.3
N1 C41 C40 122.81(19)
N1 C41 H41 118.6
C40 C41 H41 118.6
N2 C42 C43 122.86(16)
N2 C42 H42 118.6
C43 C42 H42 118.6
C44 C43 C42 119.16(17)
C44 C43 H43 120.4
C42 C43 H43 120.4
C45 C44 C43 118.58(17)
C45 C44 H44 120.7
C43 C44 H44 120.7
C44 C45 C46 119.05(16)
C44 C45 H45 120.5
C46 C45 H45 120.5
N2 C46 C45 123.06(15)
N2 C46 H46 118.5
C45 C46 H46 118.5

loop_
_geom_bond_atom_site_label_1
_geom_bond_atom_site_label_2
_geom_bond_distance
Fe1 O2 1.9087(10)
Fe1 O1 1.9094(10)
Fe1 N1 2.1407(13)
Fe1 N2 2.1544(13)
N1 C37 1.332(2)
N1 C41 1.334(2)
N2 C42 1.339(2)
N2 C46 1.340(2)
O1 C1 1.3267(18)
O2 C19 1.3236(18)
C1 C6 1.415(2)
C1 C2 1.416(2)
C2 C3 1.393(2)
C2 C13 1.484(2)
C3 C4 1.382(3)
C3 H3 0.9500
C4 C5 1.378(3)
C4 H4 0.9500
C5 C6 1.398(2)
C5 H5 0.9500
C6 C7 1.486(2)
C7 C12 1.396(2)
C7 C8 1.397(2)
C8 C9 1.387(2)
C8 H8 0.9500
C9 C10 1.378(3)
C9 H9 0.9500
C10 C11 1.376(3)
C10 H10 0.9500
C11 C12 1.383(3)
C11 H11 0.9500
C12 H12 0.9500
C13 C14 1.393(3)
C13 C18 1.398(2)
C14 C15 1.381(3)
C14 H14 0.9500
C15 C16 1.376(4)
C15 H15 0.9500
C16 C17 1.370(4)
C16 H16 0.9500
C17 C18 1.392(3)
C17 H17 0.9500
C18 H18 0.9500
C19 C24 1.419(2)
C19 C20 1.419(2)
C20 C21 1.395(2)
C20 C31 1.489(2)
C21 C22 1.383(2)
C21 H21 0.9500
C22 C23 1.381(2)
C22 H22 0.9500
C23 C24 1.392(2)
C23 H23 0.9500
C24 C25 1.490(2)
C25 C26 1.387(2)
C25 C30 1.393(2)
C26 C27 1.389(2)
C26 H26 0.9500
C27 C28 1.369(3)
C27 H27 0.9500
C28 C29 1.379(3)
C28 H28 0.9500
C29 C30 1.391(2)
C29 H29 0.9500
C30 H30 0.9500
C31 C32 1.394(2)
C31 C36 1.395(2)
C32 C33 1.388(2)
C32 H32 0.9500
C33 C34 1.379(3)
C33 H33 0.9500
C34 C35 1.383(3)
C34 H34 0.9500
C35 C36 1.383(2)
C35 H35 0.9500
C36 H36 0.9500
C37 C38 1.382(2)
C37 H37 0.9500
C38 C39 1.370(3)
C38 H38 0.9500
C39 C40 1.365(3)
C39 H39 0.9500
C40 C41 1.373(3)
C40 H40 0.9500
C41 H41 0.9500
C42 C43 1.377(2)
C42 H42 0.9500
C43 C44 1.377(3)
C43 H43 0.9500
C44 C45 1.374(3)
C44 H44 0.9500
C45 C46 1.376(2)
C45 H45 0.9500
C46 H46 0.9500
